data_1510680
loop_
_publ_author_name
'Shiokawa, J.'
'Machida, K.I.'
'Hata, H.'
'Adachi, G.Y.'

_publ_section_title
;
 The crystal structure and magnetic property of europium(II) orthoborate
;
_journal_name_full 'Bulletin of the Chemical Society of Japan'
_journal_page_first 1052
_journal_page_last 1055
_journal_paper_doi 10.1246/bcsj.54.1052
_journal_volume 54
_journal_year 1981
_chemical_formula_sum 'B2 Eu3 O6'
_chemical_name_systematic 'Eu3 (B O3)2'
_space_group_IT_number 167
_symmetry_space_group_name_Hall '-R 3 2"c'
_symmetry_space_group_name_H-M 'R -3 c :H'
_cell_angle_alpha 90
_cell_angle_beta 90
_cell_angle_gamma 120
_cell_formula_units_Z 6
_cell_length_a 9.069
_cell_length_b 9.069
_cell_length_c 12.542
_cell_volume 893.339
_citation_journal_id_ASTM BCSJA8
_cod_data_source_file boron_162.cif
_cod_data_source_block B2Eu3O6
_cod_original_cell_volume 893.3389
_cod_database_code 1510680

loop_
_symmetry_equiv_pos_as_xyz
x,y,z
-y,x-y,z
-x+y,-x,z
y,x,-z+1/2
-x,-x+y,-z+1/2
x-y,-y,-z+1/2
-x,-y,-z
y,-x+y,-z
x-y,x,-z
-y,-x,z-1/2
x,x-y,z-1/2
-x+y,y,z-1/2
x+2/3,y+1/3,z+1/3
-y+2/3,x-y+1/3,z+1/3
-x+y+2/3,-x+1/3,z+1/3
y+2/3,x+1/3,-z+5/6
-x+2/3,-x+y+1/3,-z+5/6
x-y+2/3,-y+1/3,-z+5/6
-x+2/3,-y+1/3,-z+1/3
y+2/3,-x+y+1/3,-z+1/3
x-y+2/3,x+1/3,-z+1/3
-y+2/3,-x+1/3,z-1/6
x+2/3,x-y+1/3,z-1/6
-x+y+2/3,y+1/3,z-1/6
x+1/3,y+2/3,z+2/3
-y+1/3,x-y+2/3,z+2/3
-x+y+1/3,-x+2/3,z+2/3
y+1/3,x+2/3,-z+7/6
-x+1/3,-x+y+2/3,-z+7/6
x-y+1/3,-y+2/3,-z+7/6
-x+1/3,-y+2/3,-z+2/3
y+1/3,-x+y+2/3,-z+2/3
x-y+1/3,x+2/3,-z+2/3
-y+1/3,-x+2/3,z+1/6
x+1/3,x-y+2/3,z+1/6
-x+y+1/3,y+2/3,z+1/6

loop_
_atom_site_label
_atom_site_type_symbol
_atom_site_fract_x
_atom_site_fract_y
_atom_site_fract_z
_atom_site_occupancy
_atom_site_U_iso_or_equiv
B1 B+3 0 0 0.39 1 0.0
O1 O-2 0.164 0.033 0.396 1 0.0
Eu1 Eu+2 0.3075 0 0.25 1 0.0
